data_4325746
loop_
_publ_author_name
'Wen-Jian Chen'
'Da-Hai Yu'
'Xin Xiao'
'Yun-Qian Zhang'
'Qian-Jiang Zhu'
'Sai-Feng Xue'
'Zhu Tao'
'Gang Wei'

_publ_section_title
;
 Difference of Coordination between Alkali- and Alkaline-Earth-Metal Ions
 to a Symmetrical \a,\a',\d,\d'-Tetramethylcucurbit[6]uril
;
_journal_name_full 'Inorganic Chemistry'
_journal_page_first 6956
_journal_page_last 6964
_journal_paper_doi 10.1021/ic200109s
_journal_volume 50
_journal_year 2011
_chemical_absolute_configuration unk
_chemical_formula_moiety 'C40 H48 Cs N24 O14, Cl, 9(H2 O)'
_chemical_formula_sum 'C40 H66 Cl Cs N24 O23'
_chemical_formula_weight 1419.53
_chemical_name_systematic
;
 ?
;
_space_group_IT_number 4
_symmetry_cell_setting monoclinic
_symmetry_space_group_name_Hall 'P 2yb'
_symmetry_space_group_name_H-M 'P 1 21 1'
_atom_sites_solution_hydrogens geom
_atom_sites_solution_primary direct
_atom_sites_solution_secondary difmap
_audit_creation_method SHELXL-97
_cell_angle_alpha 90.00
_cell_angle_beta 100.572(2)
_cell_angle_gamma 90.00
_cell_formula_units_Z 2
_cell_length_a 13.0365(18)
_cell_length_b 16.629(2)
_cell_length_c 13.4697(18)
_cell_measurement_temperature 223(2)
_cell_volume 2870.4(7)
_computing_structure_refinement 'SHELXL-97 (Sheldrick, 1997)'
_diffrn_ambient_temperature 223(2)
_diffrn_measured_fraction_theta_full 0.986
_diffrn_measured_fraction_theta_max 0.986
_diffrn_measurement_device_type 'Bruker CCD Area Detector'
_diffrn_measurement_method '\f and \w scan'
_diffrn_radiation_monochromator graphite
_diffrn_radiation_source 'fine-focus sealed tube'
_diffrn_radiation_type MoK\a
_diffrn_radiation_wavelength 0.71073
_diffrn_reflns_av_R_equivalents 0.0223
_diffrn_reflns_av_sigmaI/netI 0.0467
_diffrn_reflns_limit_h_max 15
_diffrn_reflns_limit_h_min -15
_diffrn_reflns_limit_k_max 19
_diffrn_reflns_limit_k_min -19
_diffrn_reflns_limit_l_max 14
_diffrn_reflns_limit_l_min -15
_diffrn_reflns_number 19374
_diffrn_reflns_theta_full 25.00
_diffrn_reflns_theta_max 25.00
_diffrn_reflns_theta_min 1.59
_exptl_absorpt_coefficient_mu 0.793
_exptl_absorpt_correction_T_max 0.8085
_exptl_absorpt_correction_T_min 0.7912
_exptl_absorpt_correction_type multi-scan
_exptl_absorpt_process_details 'SADABS (Bruker, 2008)'
_exptl_crystal_colour colorless
_exptl_crystal_density_diffrn 1.642
_exptl_crystal_description block
_exptl_crystal_F_000 1460
_exptl_crystal_size_max 0.31
_exptl_crystal_size_mid 0.30
_exptl_crystal_size_min 0.28
_platon_squeeze_details
;
;
_refine_diff_density_max 0.827
_refine_diff_density_min -0.743
_refine_diff_density_rms 0.066
_refine_ls_abs_structure_details 'Flack H D (1983), Acta Cryst. A39, 876-881'
_refine_ls_abs_structure_Flack 0.047(12)
_refine_ls_extinction_method none
_refine_ls_goodness_of_fit_ref 1.052
_refine_ls_hydrogen_treatment constr
_refine_ls_matrix_type full
_refine_ls_number_parameters 731
_refine_ls_number_reflns 9233
_refine_ls_number_restraints 1
_refine_ls_restrained_S_all 1.052
_refine_ls_R_factor_all 0.0445
_refine_ls_R_factor_gt 0.0402
_refine_ls_shift/su_max 0.002
_refine_ls_shift/su_mean 0.000
_refine_ls_structure_factor_coef Fsqd
_refine_ls_weighting_details 'calc w=1/[\s^2^(Fo^2^)+(0.0554P)^2^+1.2094P] where P=(Fo^2^+2Fc^2^)/3'
_refine_ls_weighting_scheme calc
_refine_ls_wR_factor_gt 0.1019
_refine_ls_wR_factor_ref 0.1044
_reflns_number_gt 8364
_reflns_number_total 9233
_reflns_threshold_expression >2sigma(I)
_cod_data_source_file ic200109s_si_003_09.cif
_cod_data_source_block complex09
_cod_original_cell_volume 2870.5(7)
_cod_original_sg_symbol_H-M 'P 21'
_cod_database_code 4325746

loop_
_symmetry_equiv_pos_as_xyz
'x, y, z'
'-x, y+1/2, -z'

loop_
_atom_site_label
_atom_site_type_symbol
_atom_site_fract_x
_atom_site_fract_y
_atom_site_fract_z
_atom_site_U_iso_or_equiv
_atom_site_adp_type
_atom_site_occupancy
_atom_site_symmetry_multiplicity
_atom_site_calc_flag
_atom_site_refinement_flags
_atom_site_disorder_group
O1W O -0.0164(6) -0.1569(5) -0.2483(6) 0.080(2) Uani 0.70 1 d P 1
O1W' O 0.0227(14) -0.2051(11) -0.1939(15) 0.078(5) Uani 0.30 1 d P 2
O2W O 0.2726(10) 0.0751(7) 0.0935(11) 0.230(6) Uani 1 1 d . .
Cs1 Cs 0.19127(2) 0.23986(2) 0.15563(2) 0.05034(11) Uani 1 1 d . .
Cl1 Cl -0.11401(13) 0.32951(13) 0.45268(17) 0.0936(7) Uani 1 1 d . .
C1 C 0.1602(3) 0.2708(2) -0.1431(3) 0.0229(9) Uani 1 1 d . .
C2 C 0.2670(2) 0.2415(3) -0.2615(3) 0.0226(7) Uani 1 1 d . .
C3 C 0.1653(3) 0.1852(2) -0.2815(3) 0.0219(8) Uani 1 1 d . .
C4 C 0.3156(3) 0.1040(3) -0.2339(3) 0.0231(8) Uani 1 1 d . .
C5 C 0.0049(3) 0.1850(2) -0.1929(3) 0.0246(9) Uani 1 1 d . .
H5A H -0.0306 0.2290 -0.1645 0.029 Uiso 1 1 calc R .
H5B H -0.0358 0.1723 -0.2598 0.029 Uiso 1 1 calc R .
C6 C 0.1493(3) 0.0285(2) -0.2729(3) 0.0195(8) Uani 1 1 d . .
H6A H 0.0912 0.0337 -0.3300 0.023 Uiso 1 1 calc R .
H6B H 0.1944 -0.0151 -0.2886 0.023 Uiso 1 1 calc R .
C7 C -0.0182(3) 0.1190(3) -0.0337(3) 0.0263(9) Uani 1 1 d . .
C8 C 0.0082(3) 0.0342(2) -0.1659(3) 0.0227(8) Uani 1 1 d . .
H8 H -0.0474 0.0258 -0.2258 0.027 Uiso 1 1 calc R .
C9 C -0.0107(3) -0.0180(2) -0.0753(3) 0.0238(8) Uani 1 1 d . .
H9 H -0.0705 -0.0550 -0.0944 0.029 Uiso 1 1 calc R .
C10 C 0.1500(3) -0.0545(2) -0.1190(3) 0.0243(9) Uani 1 1 d . .
C11 C -0.0535(3) 0.0239(3) 0.0942(3) 0.0297(10) Uani 1 1 d . .
H11A H -0.1051 -0.0196 0.0871 0.036 Uiso 1 1 calc R .
H11B H -0.0849 0.0714 0.1199 0.036 Uiso 1 1 calc R .
C12 C 0.0944(3) -0.1341(2) 0.0153(3) 0.0224(8) Uani 1 1 d . .
H12A H 0.1417 -0.1726 -0.0080 0.027 Uiso 1 1 calc R .
H12B H 0.0249 -0.1586 0.0055 0.027 Uiso 1 1 calc R .
C13 C 0.0766(3) 0.0464(2) 0.2502(3) 0.0230(9) Uani 1 1 d . .
C14 C 0.0657(3) -0.0837(2) 0.1880(3) 0.0214(8) Uani 1 1 d . .
H14 H 0.0024 -0.1164 0.1887 0.026 Uiso 1 1 calc R .
C15 C 0.1371(3) -0.0837(2) 0.2922(3) 0.0237(9) Uani 1 1 d . .
H15 H 0.1082 -0.1174 0.3411 0.028 Uiso 1 1 calc R .
C16 C 0.2289(3) -0.1394(2) 0.1745(3) 0.0212(8) Uani 1 1 d . .
C17 C 0.1797(3) 0.0305(3) 0.4219(3) 0.0275(9) Uani 1 1 d . .
H17A H 0.1429 0.0803 0.4322 0.033 Uiso 1 1 calc R .
H17B H 0.1642 -0.0090 0.4711 0.033 Uiso 1 1 calc R .
C18 C 0.3215(3) -0.1354(3) 0.3529(3) 0.0252(9) Uani 1 1 d . .
H18A H 0.3644 -0.1763 0.3277 0.030 Uiso 1 1 calc R .
H18B H 0.2941 -0.1590 0.4094 0.030 Uiso 1 1 calc R .
C19 C 0.3280(3) 0.1224(2) 0.4448(3) 0.0222(8) Uani 1 1 d . .
C20 C 0.3727(3) -0.0135(2) 0.4730(3) 0.0231(8) Uani 1 1 d . .
C21 C 0.4761(3) 0.0381(2) 0.4904(3) 0.0230(8) Uani 1 1 d . .
C22 C 0.4786(3) -0.0511(2) 0.3547(3) 0.0213(8) Uani 1 1 d . .
C23 C 0.4964(3) 0.1945(2) 0.4850(3) 0.0241(8) Uani 1 1 d . .
H23A H 0.4530 0.2393 0.5005 0.029 Uiso 1 1 calc R .
H23B H 0.5548 0.1888 0.5417 0.029 Uiso 1 1 calc R .
C24 C 0.6308(3) 0.0345(3) 0.3950(3) 0.0258(9) Uani 1 1 d . .
H24A H 0.6611 -0.0105 0.3633 0.031 Uiso 1 1 calc R .
H24B H 0.6739 0.0430 0.4619 0.031 Uiso 1 1 calc R .
C25 C 0.4940(3) 0.2754(2) 0.3316(3) 0.0253(9) Uani 1 1 d . .
C26 C 0.6360(3) 0.1871(2) 0.3752(3) 0.0243(9) Uani 1 1 d . .
H26 H 0.6928 0.1943 0.4343 0.029 Uiso 1 1 calc R .
C27 C 0.6535(2) 0.2403(3) 0.2839(3) 0.0216(7) Uani 1 1 d . .
H27 H 0.7174 0.2734 0.3008 0.026 Uiso 1 1 calc R .
C28 C 0.6594(3) 0.1050(3) 0.2398(3) 0.0270(9) Uani 1 1 d . .
C29 C 0.5441(3) 0.3561(2) 0.1947(3) 0.0240(8) Uani 1 1 d . .
H29A H 0.4942 0.3938 0.2151 0.029 Uiso 1 1 calc R .
H29B H 0.6105 0.3845 0.1980 0.029 Uiso 1 1 calc R .
C30 C 0.6981(3) 0.2027(3) 0.1136(3) 0.0270(9) Uani 1 1 d . .
H30A H 0.7325 0.1558 0.0902 0.032 Uiso 1 1 calc R .
H30B H 0.7501 0.2457 0.1284 0.032 Uiso 1 1 calc R .
C31 C 0.4074(3) 0.3495(2) 0.0438(3) 0.0228(8) Uani 1 1 d . .
C32 C 0.5738(3) 0.3109(2) 0.0222(3) 0.0245(9) Uani 1 1 d . .
H32 H 0.6302 0.3510 0.0234 0.029 Uiso 1 1 calc R .
C33 C 0.5004(3) 0.3088(3) -0.0803(3) 0.0217(9) Uani 1 1 d . .
H33 H 0.5245 0.3453 -0.1294 0.026 Uiso 1 1 calc R .
C34 C 0.5749(3) 0.1810(3) -0.0477(4) 0.0334(10) Uani 1 1 d . .
C35 C 0.3130(3) 0.3565(3) -0.1329(3) 0.0249(9) Uani 1 1 d . .
H35A H 0.3376 0.3853 -0.1875 0.030 Uiso 1 1 calc R .
H35B H 0.2685 0.3933 -0.1029 0.030 Uiso 1 1 calc R .
C36 C 0.4623(3) 0.1991(3) -0.2141(4) 0.0360(11) Uani 1 1 d . .
H36A H 0.5011 0.1510 -0.2274 0.043 Uiso 1 1 calc R .
H36B H 0.4758 0.2411 -0.2611 0.043 Uiso 1 1 calc R .
C37 C 0.2837(4) 0.2918(3) -0.3497(3) 0.0344(10) Uani 1 1 d . .
H37A H 0.2944 0.2569 -0.4046 0.052 Uiso 1 1 calc R .
H37B H 0.3447 0.3256 -0.3297 0.052 Uiso 1 1 calc R .
H37C H 0.2229 0.3253 -0.3718 0.052 Uiso 1 1 calc R .
C38 C 0.1005(3) 0.1922(3) -0.3876(3) 0.0320(10) Uani 1 1 d . .
H38A H 0.1411 0.1732 -0.4365 0.048 Uiso 1 1 calc R .
H38B H 0.0812 0.2480 -0.4016 0.048 Uiso 1 1 calc R .
H38C H 0.0379 0.1598 -0.3923 0.048 Uiso 1 1 calc R .
C39 C 0.3538(4) -0.0619(3) 0.5644(3) 0.0313(10) Uani 1 1 d . .
H39A H 0.3439 -0.0253 0.6180 0.047 Uiso 1 1 calc R .
H39B H 0.4135 -0.0961 0.5879 0.047 Uiso 1 1 calc R .
H39C H 0.2919 -0.0948 0.5454 0.047 Uiso 1 1 calc R .
C40 C 0.5467(3) 0.0283(3) 0.5932(3) 0.0324(10) Uani 1 1 d . .
H40A H 0.5098 0.0457 0.6457 0.049 Uiso 1 1 calc R .
H40B H 0.6090 0.0606 0.5957 0.049 Uiso 1 1 calc R .
H40C H 0.5662 -0.0278 0.6036 0.049 Uiso 1 1 calc R .
N1 N 0.2507(2) 0.2877(2) -0.1755(2) 0.0217(7) Uani 1 1 d . .
N2 N 0.1090(2) 0.2121(2) -0.2044(3) 0.0257(8) Uani 1 1 d . .
N3 N 0.3513(2) 0.1804(2) -0.2343(3) 0.0280(8) Uani 1 1 d . .
N4 N 0.2095(2) 0.1040(2) -0.2623(3) 0.0243(7) Uani 1 1 d . .
N5 N 0.0069(2) 0.1147(2) -0.1284(3) 0.0264(7) Uani 1 1 d . .
N6 N -0.0301(3) 0.0420(2) -0.0021(3) 0.0248(7) Uani 1 1 d . .
N7 N 0.1083(3) 0.0068(2) -0.1842(3) 0.0256(7) Uani 1 1 d . .
N8 N 0.0893(2) -0.0619(2) -0.0463(3) 0.0221(7) Uani 1 1 d . .
N9 N 0.0393(2) -0.0005(2) 0.1684(3) 0.0238(7) Uani 1 1 d . .
N10 N 0.1395(2) 0.0003(2) 0.3201(3) 0.0266(8) Uani 1 1 d . .
N11 N 0.1301(2) -0.1194(2) 0.1228(2) 0.0227(7) Uani 1 1 d . .
N12 N 0.2347(2) -0.1154(2) 0.2732(3) 0.0244(7) Uani 1 1 d . .
N13 N 0.2903(2) 0.0461(2) 0.4414(3) 0.0246(7) Uani 1 1 d . .
N14 N 0.4342(2) 0.1208(2) 0.4765(2) 0.0237(7) Uani 1 1 d . .
N15 N 0.3871(3) -0.0675(2) 0.3898(3) 0.0241(7) Uani 1 1 d . .
N16 N 0.5279(2) 0.0126(2) 0.4077(2) 0.0242(7) Uani 1 1 d . .
N17 N 0.5368(2) 0.2142(2) 0.3962(3) 0.0257(8) Uani 1 1 d . .
N18 N 0.5595(2) 0.2894(2) 0.2652(2) 0.0227(7) Uani 1 1 d . .
N19 N 0.6360(3) 0.1067(2) 0.3342(3) 0.0270(8) Uani 1 1 d . .
N20 N 0.6613(3) 0.1817(2) 0.2057(3) 0.0261(7) Uani 1 1 d . .
N21 N 0.5063(2) 0.3315(2) 0.0919(2) 0.0245(7) Uani 1 1 d . .
N22 N 0.4020(2) 0.3348(2) -0.0568(2) 0.0248(7) Uani 1 1 d . .
N23 N 0.6145(2) 0.2293(2) 0.0330(2) 0.0276(8) Uani 1 1 d . .
N24 N 0.5014(2) 0.2258(2) -0.1121(2) 0.0271(9) Uani 1 1 d . .
O1 O 0.1281(2) 0.30285(18) -0.0733(2) 0.0270(6) Uani 1 1 d . .
O2 O -0.0316(2) 0.17970(18) 0.0119(2) 0.0355(7) Uani 1 1 d . .
O3 O 0.0568(2) 0.11814(18) 0.2587(2) 0.0308(7) Uani 1 1 d . .
O4 O 0.2750(2) 0.18377(18) 0.4256(2) 0.0331(7) Uani 1 1 d . .
O5 O 0.4129(2) 0.31133(19) 0.3358(2) 0.0345(7) Uani 1 1 d . .
O6 O 0.3367(2) 0.3743(2) 0.0833(2) 0.0330(7) Uani 1 1 d . .
O7 O 0.3715(2) 0.04382(19) -0.2168(2) 0.0347(7) Uani 1 1 d . .
O8 O 0.2264(2) -0.09301(18) -0.1260(2) 0.0320(7) Uani 1 1 d . .
O9 O 0.2954(2) -0.17612(18) 0.1412(2) 0.0292(7) Uani 1 1 d . .
O10 O 0.5095(2) -0.08806(18) 0.2877(2) 0.0295(7) Uani 1 1 d . .
O11 O 0.6783(3) 0.04418(19) 0.1941(2) 0.0391(8) Uani 1 1 d . .
O12 O 0.6010(2) 0.1132(2) -0.0617(3) 0.0478(9) Uani 1 1 d . .

loop_
_atom_site_aniso_label
_atom_site_aniso_U_11
_atom_site_aniso_U_22
_atom_site_aniso_U_33
_atom_site_aniso_U_23
_atom_site_aniso_U_13
_atom_site_aniso_U_12
O1W 0.079(5) 0.083(6) 0.084(6) -0.033(5) 0.028(4) -0.025(4)
O1W' 0.084(11) 0.053(10) 0.090(13) -0.011(9) -0.006(9) -0.031(8)
O2W 0.217(11) 0.143(9) 0.349(17) -0.065(10) 0.100(11) 0.025(8)
Cs1 0.06139(19) 0.03829(17) 0.0525(2) 0.00500(17) 0.01356(14) -0.00550(17)
Cl1 0.0537(9) 0.0990(14) 0.1180(16) -0.0631(13) -0.0111(9) 0.0259(9)
C1 0.0237(19) 0.023(2) 0.021(2) 0.0074(16) 0.0030(17) 0.0051(15)
C2 0.0237(16) 0.0219(18) 0.0227(18) 0.002(2) 0.0059(14) -0.0024(19)
C3 0.0271(19) 0.020(2) 0.018(2) 0.0023(16) 0.0041(16) -0.0056(16)
C4 0.0225(19) 0.024(2) 0.024(2) -0.0027(17) 0.0068(16) 0.0041(16)
C5 0.0163(18) 0.025(2) 0.033(2) 0.0030(18) 0.0071(16) 0.0014(15)
C6 0.0285(19) 0.014(2) 0.019(2) 0.0011(15) 0.0121(16) -0.0018(15)
C7 0.0191(18) 0.025(2) 0.034(2) 0.0010(19) 0.0029(17) 0.0022(16)
C8 0.0226(19) 0.017(2) 0.028(2) 0.0010(17) 0.0040(16) -0.0027(16)
C9 0.0260(19) 0.020(2) 0.028(2) -0.0023(17) 0.0103(17) -0.0035(16)
C10 0.0193(18) 0.025(2) 0.029(2) -0.0072(17) 0.0034(16) -0.0032(16)
C11 0.027(2) 0.031(3) 0.032(2) -0.0031(19) 0.0079(18) 0.0035(18)
C12 0.031(2) 0.015(2) 0.021(2) -0.0008(16) 0.0043(17) -0.0002(16)
C13 0.0206(19) 0.023(2) 0.028(2) -0.0006(17) 0.0123(17) -0.0020(16)
C14 0.0203(18) 0.019(2) 0.025(2) -0.0049(16) 0.0067(16) -0.0001(15)
C15 0.0249(19) 0.017(2) 0.031(2) -0.0001(17) 0.0117(17) -0.0029(15)
C16 0.0225(18) 0.0131(19) 0.030(2) 0.0034(16) 0.0102(17) -0.0024(15)
C17 0.030(2) 0.029(2) 0.024(2) -0.0061(18) 0.0088(17) -0.0004(18)
C18 0.034(2) 0.023(2) 0.017(2) -0.0003(16) 0.0013(17) 0.0071(17)
C19 0.032(2) 0.021(2) 0.016(2) -0.0022(16) 0.0098(16) 0.0002(17)
C20 0.036(2) 0.018(2) 0.016(2) -0.0018(16) 0.0057(17) 0.0035(16)
C21 0.029(2) 0.019(2) 0.022(2) -0.0004(16) 0.0075(17) 0.0050(16)
C22 0.0209(18) 0.017(2) 0.025(2) 0.0000(17) 0.0019(16) 0.0042(15)
C23 0.035(2) 0.018(2) 0.018(2) -0.0046(16) 0.0030(17) -0.0032(17)
C24 0.023(2) 0.022(2) 0.032(2) 0.0014(18) 0.0022(17) 0.0049(17)
C25 0.026(2) 0.0180(19) 0.032(2) -0.0079(18) 0.0074(18) -0.0060(16)
C26 0.0214(19) 0.025(2) 0.027(2) -0.0032(17) 0.0050(17) 0.0020(16)
C27 0.0181(15) 0.0216(18) 0.0233(18) -0.002(2) -0.0009(13) -0.0029(19)
C28 0.0221(18) 0.028(2) 0.032(2) -0.0077(19) 0.0070(17) -0.0036(17)
C29 0.031(2) 0.016(2) 0.026(2) -0.0029(16) 0.0077(17) -0.0026(16)
C30 0.0227(19) 0.031(2) 0.030(2) -0.0017(18) 0.0114(17) 0.0039(16)
C31 0.027(2) 0.019(2) 0.024(2) -0.0030(16) 0.0085(17) -0.0069(16)
C32 0.027(2) 0.022(2) 0.025(2) 0.0032(17) 0.0073(17) 0.0020(16)
C33 0.0168(17) 0.031(2) 0.019(2) -0.0039(17) 0.0082(15) -0.0112(16)
C34 0.025(2) 0.041(3) 0.037(3) -0.007(2) 0.012(2) 0.0008(19)
C35 0.028(2) 0.023(2) 0.023(2) 0.0031(17) 0.0018(17) 0.0024(16)
C36 0.020(2) 0.055(3) 0.034(3) -0.021(2) 0.0089(18) -0.0025(19)
C37 0.045(2) 0.038(3) 0.022(2) 0.001(2) 0.0092(19) -0.008(2)
C38 0.031(2) 0.035(3) 0.028(2) 0.007(2) 0.0001(18) -0.0019(19)
C39 0.037(2) 0.032(3) 0.025(2) 0.0010(19) 0.0067(19) -0.0074(19)
C40 0.037(2) 0.037(3) 0.023(2) 0.001(2) 0.0056(19) 0.001(2)
N1 0.0241(16) 0.0224(18) 0.0200(17) 0.0022(14) 0.0078(14) -0.0010(13)
N2 0.0240(16) 0.0221(19) 0.032(2) 0.0001(14) 0.0091(15) -0.0018(13)
N3 0.0183(16) 0.029(2) 0.036(2) -0.0075(16) 0.0058(15) -0.0010(14)
N4 0.0200(15) 0.0193(18) 0.0319(19) 0.0025(15) 0.0003(14) 0.0002(13)
N5 0.0267(16) 0.0229(18) 0.030(2) -0.0003(15) 0.0059(15) -0.0020(14)
N6 0.0287(17) 0.0217(19) 0.0241(19) 0.0000(14) 0.0048(15) 0.0010(14)
N7 0.0267(16) 0.0263(19) 0.0237(18) 0.0033(15) 0.0047(14) 0.0053(14)
N8 0.0222(16) 0.0201(18) 0.0244(19) 0.0017(14) 0.0053(14) -0.0005(13)
N9 0.0245(16) 0.0222(18) 0.0262(19) -0.0014(15) 0.0083(14) 0.0035(14)
N10 0.0291(17) 0.0213(19) 0.030(2) -0.0072(15) 0.0070(15) -0.0002(14)
N11 0.0208(15) 0.0242(19) 0.0236(18) -0.0041(14) 0.0055(14) 0.0012(13)
N12 0.0262(16) 0.0242(19) 0.0229(18) -0.0083(14) 0.0042(14) 0.0027(14)
N13 0.0222(16) 0.0267(19) 0.0251(19) -0.0037(15) 0.0050(14) 0.0020(13)
N14 0.0273(17) 0.0191(18) 0.0247(18) -0.0051(14) 0.0049(14) 0.0003(14)
N15 0.0280(17) 0.0205(18) 0.0257(19) -0.0051(14) 0.0096(15) 0.0009(13)
N16 0.0248(16) 0.0272(19) 0.0220(18) -0.0052(14) 0.0079(14) -0.0009(14)
N17 0.0238(16) 0.026(2) 0.0280(19) -0.0002(14) 0.0064(14) 0.0042(13)
N18 0.0224(16) 0.0237(19) 0.0235(19) 0.0013(14) 0.0081(14) 0.0009(13)
N19 0.0328(17) 0.0191(18) 0.031(2) 0.0003(15) 0.0110(15) 0.0011(14)
N20 0.0296(17) 0.0226(19) 0.0273(19) -0.0017(15) 0.0086(15) 0.0036(14)
N21 0.0262(17) 0.0296(19) 0.0188(18) -0.0018(14) 0.0067(14) 0.0002(14)
N22 0.0244(16) 0.030(2) 0.0204(18) -0.0036(15) 0.0055(14) 0.0009(14)
N23 0.0269(15) 0.033(2) 0.0231(17) -0.0061(17) 0.0058(13) 0.0008(16)
N24 0.0203(15) 0.032(3) 0.0283(18) -0.0065(16) 0.0027(13) -0.0003(14)
O1 0.0242(13) 0.0321(17) 0.0254(16) -0.0040(13) 0.0063(12) 0.0035(12)
O2 0.0461(18) 0.0219(17) 0.0426(19) 0.0018(14) 0.0192(15) 0.0075(13)
O3 0.0345(15) 0.0185(17) 0.0413(18) -0.0010(13) 0.0122(14) 0.0048(12)
O4 0.0368(16) 0.0241(17) 0.0391(18) -0.0008(13) 0.0085(14) 0.0084(13)
O5 0.0351(16) 0.0305(18) 0.0422(19) 0.0061(14) 0.0178(14) 0.0082(13)
O6 0.0265(14) 0.045(2) 0.0286(17) -0.0072(14) 0.0088(13) 0.0011(13)
O7 0.0286(15) 0.0313(18) 0.0416(19) -0.0057(14) -0.0007(13) 0.0078(13)
O8 0.0341(16) 0.0250(16) 0.0392(18) 0.0088(13) 0.0131(14) 0.0118(13)
O9 0.0285(14) 0.0303(17) 0.0320(17) -0.0027(13) 0.0145(13) 0.0044(12)
O10 0.0305(14) 0.0286(17) 0.0302(16) -0.0070(13) 0.0080(13) 0.0043(12)
O11 0.057(2) 0.0259(18) 0.0380(19) -0.0053(15) 0.0184(16) 0.0063(14)
O12 0.0411(18) 0.036(2) 0.061(2) -0.0236(18) -0.0045(16) 0.0153(16)

loop_
_atom_type_symbol
_atom_type_description
_atom_type_scat_dispersion_real
_atom_type_scat_dispersion_imag
_atom_type_scat_source
C C 0.0033 0.0016 'International Tables Vol C Tables 4.2.6.8 and 6.1.1.4'
H H 0.0000 0.0000 'International Tables Vol C Tables 4.2.6.8 and 6.1.1.4'
N N 0.0061 0.0033 'International Tables Vol C Tables 4.2.6.8 and 6.1.1.4'
O O 0.0106 0.0060 'International Tables Vol C Tables 4.2.6.8 and 6.1.1.4'
Cs Cs -0.3680 2.1192 'International Tables Vol C Tables 4.2.6.8 and 6.1.1.4'
Cl Cl 0.1484 0.1585 'International Tables Vol C Tables 4.2.6.8 and 6.1.1.4'

loop_
_geom_angle_atom_site_label_1
_geom_angle_atom_site_label_2
_geom_angle_atom_site_label_3
_geom_angle
_geom_angle_site_symmetry_1
_geom_angle_site_symmetry_3
O1W' Cs1 O2W 132.4(4) 2 .
O1W' Cs1 O3 61.5(3) 2 .
O2W Cs1 O3 78.3(2) . .
O1W' Cs1 O6 116.8(3) 2 .
O2W Cs1 O6 106.5(2) . .
O3 Cs1 O6 171.66(8) . .
O1W' Cs1 O1 89.0(3) 2 .
O2W Cs1 O1 93.9(3) . .
O3 Cs1 O1 124.36(8) . .
O6 Cs1 O1 62.75(7) . .
O1W' Cs1 O1W 20.4(3) 2 2
O2W Cs1 O1W 149.3(3) . 2
O3 Cs1 O1W 71.81(15) . 2
O6 Cs1 O1W 104.02(16) . 2
O1 Cs1 O1W 96.94(14) . 2
O1W' Cs1 O2 57.7(4) 2 .
O2W Cs1 O2 83.3(3) . .
O3 Cs1 O2 64.44(8) . .
O6 Cs1 O2 122.35(8) . .
O1 Cs1 O2 59.93(7) . .
O1W Cs1 O2 77.62(18) 2 .
O1W' Cs1 O5 115.4(4) 2 .
O2W Cs1 O5 101.6(3) . .
O3 Cs1 O5 110.80(8) . .
O6 Cs1 O5 61.91(7) . .
O1 Cs1 O5 124.65(7) . .
O1W Cs1 O5 95.64(18) 2 .
O2 Cs1 O5 172.61(7) . .
O1W' Cs1 O4 91.3(3) 2 .
O2W Cs1 O4 89.4(3) . .
O3 Cs1 O4 59.80(8) . .
O6 Cs1 O4 112.90(7) . .
O1 Cs1 O4 175.16(7) . .
O1W Cs1 O4 81.91(14) 2 .
O2 Cs1 O4 124.10(7) . .
O5 Cs1 O4 51.03(7) . .
O1W' Cs1 C13 76.9(3) 2 .
O2W Cs1 C13 61.7(3) . .
O3 Cs1 C13 16.66(8) . .
O6 Cs1 C13 166.05(8) . .
O1 Cs1 C13 122.75(8) . .
O1W Cs1 C13 88.43(16) 2 .
O2 Cs1 C13 65.97(8) . .
O5 Cs1 C13 111.26(8) . .
O4 Cs1 C13 62.00(8) . .
O1W' Cs1 C31 132.2(3) 2 .
O2W Cs1 C31 90.1(2) . .
O3 Cs1 C31 166.20(8) . .
O6 Cs1 C31 16.39(8) . .
O1 Cs1 C31 63.36(8) . .
O1W Cs1 C31 120.41(16) 2 .
O2 Cs1 C31 122.15(8) . .
O5 Cs1 C31 63.83(8) . .
O4 Cs1 C31 113.16(8) . .
C13 Cs1 C31 150.62(8) . .
O1 C1 N1 126.6(4) . .
O1 C1 N2 125.3(4) . .
N1 C1 N2 108.1(3) . .
N1 C2 N3 112.1(3) . .
N1 C2 C37 113.9(4) . .
N3 C2 C37 111.5(3) . .
N1 C2 C3 102.0(3) . .
N3 C2 C3 101.1(4) . .
C37 C2 C3 115.3(3) . .
N2 C3 N4 113.0(3) . .
N2 C3 C38 112.4(3) . .
N4 C3 C38 111.5(3) . .
N2 C3 C2 102.2(3) . .
N4 C3 C2 102.8(3) . .
C38 C3 C2 114.3(3) . .
O7 C4 N3 124.8(3) . .
O7 C4 N4 125.8(4) . .
N3 C4 N4 109.3(3) . .
N5 C5 N2 113.2(3) . .
N5 C5 H5A 108.9 . .
N2 C5 H5A 108.9 . .
N5 C5 H5B 108.9 . .
N2 C5 H5B 108.9 . .
H5A C5 H5B 107.7 . .
N7 C6 N4 113.9(3) . .
N7 C6 H6A 108.8 . .
N4 C6 H6A 108.8 . .
N7 C6 H6B 108.8 . .
N4 C6 H6B 108.8 . .
H6A C6 H6B 107.7 . .
O2 C7 N6 126.0(4) . .
O2 C7 N5 126.4(4) . .
N6 C7 N5 107.5(4) . .
N5 C8 N7 115.0(3) . .
N5 C8 C9 103.4(3) . .
N7 C8 C9 103.7(3) . .
N5 C8 H8 111.4 . .
N7 C8 H8 111.4 . .
C9 C8 H8 111.4 . .
N6 C9 N8 114.3(3) . .
N6 C9 C8 102.8(3) . .
N8 C9 C8 103.0(3) . .
N6 C9 H9 112.0 . .
N8 C9 H9 112.0 . .
C8 C9 H9 112.0 . .
O8 C10 N8 127.0(4) . .
O8 C10 N7 125.1(4) . .
N8 C10 N7 107.9(3) . .
N6 C11 N9 112.9(3) . .
N6 C11 H11A 109.0 . .
N9 C11 H11A 109.0 . .
N6 C11 H11B 109.0 . .
N9 C11 H11B 109.0 . .
H11A C11 H11B 107.8 . .
N8 C12 N11 113.6(3) . .
N8 C12 H12A 108.8 . .
N11 C12 H12A 108.8 . .
N8 C12 H12B 108.8 . .
N11 C12 H12B 108.8 . .
H12A C12 H12B 107.7 . .
O3 C13 N9 125.4(4) . .
O3 C13 N10 126.1(4) . .
N9 C13 N10 108.5(3) . .
O3 C13 Cs1 47.4(2) . .
N9 C13 Cs1 108.1(2) . .
N10 C13 Cs1 118.3(2) . .
N9 C14 N11 115.3(3) . .
N9 C14 C15 104.6(3) . .
N11 C14 C15 103.5(3) . .
N9 C14 H14 111.0 . .
N11 C14 H14 111.0 . .
C15 C14 H14 111.0 . .
N12 C15 N10 114.9(3) . .
N12 C15 C14 104.1(3) . .
N10 C15 C14 102.6(3) . .
N12 C15 H15 111.5 . .
N10 C15 H15 111.5 . .
C14 C15 H15 111.5 . .
O9 C16 N12 126.0(4) . .
O9 C16 N11 126.5(4) . .
N12 C16 N11 107.3(3) . .
N13 C17 N10 114.1(3) . .
N13 C17 H17A 108.7 . .
N10 C17 H17A 108.7 . .
N13 C17 H17B 108.7 . .
N10 C17 H17B 108.7 . .
H17A C17 H17B 107.6 . .
N12 C18 N15 114.0(3) . .
N12 C18 H18A 108.7 . .
N15 C18 H18A 108.7 . .
N12 C18 H18B 108.7 . .
N15 C18 H18B 108.7 . .
H18A C18 H18B 107.6 . .
O4 C19 N13 125.5(4) . .
O4 C19 N14 125.1(4) . .
N13 C19 N14 109.3(3) . .
N13 C20 N15 112.4(3) . .
N13 C20 C39 111.8(3) . .
N15 C20 C39 110.7(3) . .
N13 C20 C21 103.6(3) . .
N15 C20 C21 102.7(3) . .
C39 C20 C21 115.2(3) . .
N16 C21 N14 112.6(3) . .
N16 C21 C40 111.9(3) . .
N14 C21 C40 111.2(3) . .
N16 C21 C20 103.2(3) . .
N14 C21 C20 101.6(3) . .
C40 C21 C20 115.6(3) . .
O10 C22 N16 126.1(4) . .
O10 C22 N15 125.0(4) . .
N16 C22 N15 109.0(3) . .
N17 C23 N14 114.3(3) . .
N17 C23 H23A 108.7 . .
N14 C23 H23A 108.7 . .
N17 C23 H23B 108.7 . .
N14 C23 H23B 108.7 . .
H23A C23 H23B 107.6 . .
N16 C24 N19 114.6(3) . .
N16 C24 H24A 108.6 . .
N19 C24 H24A 108.6 . .
N16 C24 H24B 108.6 . .
N19 C24 H24B 108.6 . .
H24A C24 H24B 107.6 . .
O5 C25 N18 126.5(4) . .
O5 C25 N17 125.5(4) . .
N18 C25 N17 108.0(3) . .
N19 C26 N17 115.2(3) . .
N19 C26 C27 102.3(3) . .
N17 C26 C27 104.0(3) . .
N19 C26 H26 111.6 . .
N17 C26 H26 111.6 . .
C27 C26 H26 111.6 . .
N20 C27 N18 114.9(3) . .
N20 C27 C26 103.3(4) . .
N18 C27 C26 102.4(3) . .
N20 C27 H27 111.9 . .
N18 C27 H27 111.9 . .
C26 C27 H27 111.9 . .
O11 C28 N20 125.8(4) . .
O11 C28 N19 125.7(4) . .
N20 C28 N19 108.5(3) . .
N21 C29 N18 113.3(3) . .
N21 C29 H29A 108.9 . .
N18 C29 H29A 108.9 . .
N21 C29 H29B 108.9 . .
N18 C29 H29B 108.9 . .
H29A C29 H29B 107.7 . .
N20 C30 N23 112.9(3) . .
N20 C30 H30A 109.0 . .
N23 C30 H30A 109.0 . .
N20 C30 H30B 109.0 . .
N23 C30 H30B 109.0 . .
H30A C30 H30B 107.8 . .
O6 C31 N22 126.1(4) . .
O6 C31 N21 126.2(4) . .
N22 C31 N21 107.7(3) . .
O6 C31 Cs1 47.8(2) . .
N22 C31 Cs1 113.0(2) . .
N21 C31 Cs1 113.7(2) . .
N21 C32 N23 114.3(3) . .
N21 C32 C33 103.8(3) . .
N23 C32 C33 103.0(3) . .
N21 C32 H32 111.7 . .
N23 C32 H32 111.7 . .
C33 C32 H32 111.7 . .
N22 C33 N24 114.0(3) . .
N22 C33 C32 103.2(3) . .
N24 C33 C32 104.6(3) . .
N22 C33 H33 111.5 . .
N24 C33 H33 111.5 . .
C32 C33 H33 111.5 . .
O12 C34 N23 126.5(4) . .
O12 C34 N24 126.1(4) . .
N23 C34 N24 107.3(4) . .
N22 C35 N1 113.6(3) . .
N22 C35 H35A 108.9 . .
N1 C35 H35A 108.9 . .
N22 C35 H35B 108.9 . .
N1 C35 H35B 108.9 . .
H35A C35 H35B 107.7 . .
N24 C36 N3 114.1(3) . .
N24 C36 H36A 108.7 . .
N3 C36 H36A 108.7 . .
N24 C36 H36B 108.7 . .
N3 C36 H36B 108.7 . .
H36A C36 H36B 107.6 . .
C2 C37 H37A 109.5 . .
C2 C37 H37B 109.5 . .
H37A C37 H37B 109.5 . .
C2 C37 H37C 109.5 . .
H37A C37 H37C 109.5 . .
H37B C37 H37C 109.5 . .
C3 C38 H38A 109.5 . .
C3 C38 H38B 109.5 . .
H38A C38 H38B 109.5 . .
C3 C38 H38C 109.5 . .
H38A C38 H38C 109.5 . .
H38B C38 H38C 109.5 . .
C20 C39 H39A 109.5 . .
C20 C39 H39B 109.5 . .
H39A C39 H39B 109.5 . .
C20 C39 H39C 109.5 . .
H39A C39 H39C 109.5 . .
H39B C39 H39C 109.5 . .
C21 C40 H40A 109.5 . .
C21 C40 H40B 109.5 . .
H40A C40 H40B 109.5 . .
C21 C40 H40C 109.5 . .
H40A C40 H40C 109.5 . .
H40B C40 H40C 109.5 . .
C1 N1 C2 114.4(3) . .
C1 N1 C35 119.3(3) . .
C2 N1 C35 125.6(3) . .
C1 N2 C3 113.4(3) . .
C1 N2 C5 120.9(3) . .
C3 N2 C5 125.6(3) . .
C4 N3 C36 122.0(4) . .
C4 N3 C2 113.7(3) . .
C36 N3 C2 124.3(4) . .
C4 N4 C3 113.1(3) . .
C4 N4 C6 121.4(3) . .
C3 N4 C6 125.5(3) . .
C7 N5 C8 113.3(3) . .
C7 N5 C5 122.1(3) . .
C8 N5 C5 122.7(3) . .
C7 N6 C11 122.6(4) . .
C7 N6 C9 112.8(3) . .
C11 N6 C9 124.5(3) . .
C10 N7 C6 123.0(3) . .
C10 N7 C8 112.6(3) . .
C6 N7 C8 123.2(3) . .
C10 N8 C12 120.6(3) . .
C10 N8 C9 111.2(3) . .
C12 N8 C9 120.3(3) . .
C13 N9 C14 111.3(3) . .
C13 N9 C11 121.0(3) . .
C14 N9 C11 121.8(3) . .
C13 N10 C15 112.4(3) . .
C13 N10 C17 121.4(3) . .
C15 N10 C17 124.1(4) . .
C16 N11 C14 112.4(3) . .
C16 N11 C12 123.8(3) . .
C14 N11 C12 123.8(3) . .
C16 N12 C15 112.5(3) . .
C16 N12 C18 123.1(3) . .
C15 N12 C18 123.1(3) . .
C19 N13 C17 121.3(3) . .
C19 N13 C20 112.4(3) . .
C17 N13 C20 125.8(3) . .
C19 N14 C23 121.4(3) . .
C19 N14 C21 112.7(3) . .
C23 N14 C21 125.7(3) . .
C22 N15 C18 121.8(3) . .
C22 N15 C20 112.1(3) . .
C18 N15 C20 125.9(3) . .
C22 N16 C24 119.7(3) . .
C22 N16 C21 112.5(3) . .
C24 N16 C21 126.1(3) . .
C25 N17 C23 121.6(3) . .
C25 N17 C26 112.2(3) . .
C23 N17 C26 124.9(3) . .
C25 N18 C29 122.2(3) . .
C25 N18 C27 113.4(3) . .
C29 N18 C27 123.6(3) . .
C28 N19 C26 113.0(3) . .
C28 N19 C24 123.2(3) . .
C26 N19 C24 122.9(3) . .
C28 N20 C27 112.1(3) . .
C28 N20 C30 123.0(3) . .
C27 N20 C30 122.5(3) . .
C31 N21 C29 121.4(3) . .
C31 N21 C32 112.2(3) . .
C29 N21 C32 123.5(3) . .
C31 N22 C33 112.7(3) . .
C31 N22 C35 123.2(3) . .
C33 N22 C35 123.3(3) . .
C34 N23 C32 112.8(3) . .
C34 N23 C30 122.2(4) . .
C32 N23 C30 124.5(3) . .
C34 N24 C36 120.8(4) . .
C34 N24 C33 111.8(3) . .
C36 N24 C33 123.7(4) . .
C1 O1 Cs1 122.2(2) . .
C7 O2 Cs1 110.7(2) . .
C13 O3 Cs1 115.9(2) . .
C19 O4 Cs1 117.7(2) . .
C25 O5 Cs1 113.5(3) . .
C31 O6 Cs1 115.8(3) . .

loop_
_geom_bond_atom_site_label_1
_geom_bond_atom_site_label_2
_geom_bond_distance
_geom_bond_site_symmetry_2
O1W Cs1 3.279(8) 2_545
O1W' Cs1 3.068(17) 2_545
O2W Cs1 3.107(10) .
Cs1 O1W' 3.068(17) 2
Cs1 O3 3.161(3) .
Cs1 O6 3.197(3) .
Cs1 O1 3.218(3) .
Cs1 O1W 3.279(8) 2
Cs1 O2 3.335(3) .
Cs1 O5 3.617(3) .
Cs1 O4 3.718(3) .
Cs1 C13 3.861(4) .
Cs1 C31 3.885(4) .
C1 O1 1.220(5) .
C1 N1 1.360(5) .
C1 N2 1.370(5) .
C2 N1 1.438(5) .
C2 N3 1.492(6) .
C2 C37 1.501(6) .
C2 C3 1.606(5) .
C3 N2 1.448(5) .
C3 N4 1.472(5) .
C3 C38 1.526(6) .
C4 O7 1.235(5) .
C4 N3 1.354(6) .
C4 N4 1.366(5) .
C5 N5 1.454(5) .
C5 N2 1.466(5) .
C5 H5A 0.9800 .
C5 H5B 0.9800 .
C6 N7 1.442(5) .
C6 N4 1.473(5) .
C6 H6A 0.9800 .
C6 H6B 0.9800 .
C7 O2 1.211(5) .
C7 N6 1.366(5) .
C7 N5 1.376(6) .
C8 N5 1.433(5) .
C8 N7 1.445(5) .
C8 C9 1.552(6) .
C8 H8 0.9900 .
C9 N6 1.457(5) .
C9 N8 1.482(5) .
C9 H9 0.9900 .
C10 O8 1.203(5) .
C10 N8 1.374(5) .
C10 N7 1.389(5) .
C11 N6 1.419(5) .
C11 N9 1.477(5) .
C11 H11A 0.9800 .
C11 H11B 0.9800 .
C12 N8 1.453(5) .
C12 N11 1.458(5) .
C12 H12A 0.9800 .
C12 H12B 0.9800 .
C13 O3 1.231(5) .
C13 N9 1.364(5) .
C13 N10 1.365(6) .
C14 N9 1.439(5) .
C14 N11 1.449(5) .
C14 C15 1.535(6) .
C14 H14 0.9900 .
C15 N12 1.444(5) .
C15 N10 1.445(5) .
C15 H15 0.9900 .
C16 O9 1.211(5) .
C16 N12 1.376(5) .
C16 N11 1.388(5) .
C17 N13 1.441(5) .
C17 N10 1.463(5) .
C17 H17A 0.9800 .
C17 H17B 0.9800 .
C18 N12 1.448(5) .
C18 N15 1.448(5) .
C18 H18A 0.9800 .
C18 H18B 0.9800 .
C19 O4 1.233(5) .
C19 N13 1.357(5) .
C19 N14 1.373(5) .
C20 N13 1.467(5) .
C20 N15 1.475(5) .
C20 C39 1.528(6) .
C20 C21 1.580(6) .
C21 N16 1.467(5) .
C21 N14 1.478(5) .
C21 C40 1.525(6) .
C22 O10 1.221(5) .
C22 N16 1.369(5) .
C22 N15 1.388(5) .
C23 N17 1.431(5) .
C23 N14 1.463(5) .
C23 H23A 0.9800 .
C23 H23B 0.9800 .
C24 N16 1.431(5) .
C24 N19 1.462(6) .
C24 H24A 0.9800 .
C24 H24B 0.9800 .
C25 O5 1.224(5) .
C25 N18 1.366(5) .
C25 N17 1.387(5) .
C26 N19 1.445(5) .
C26 N17 1.446(5) .
C26 C27 1.565(6) .
C26 H26 0.9900 .
C27 N20 1.451(5) .
C27 N18 1.456(5) .
C27 H27 0.9900 .
C28 O11 1.233(5) .
C28 N20 1.357(6) .
C28 N19 1.362(6) .
C29 N21 1.440(5) .
C29 N18 1.449(5) .
C29 H29A 0.9800 .
C29 H29B 0.9800 .
C30 N20 1.453(6) .
C30 N23 1.458(5) .
C30 H30A 0.9800 .
C30 H30B 0.9800 .
C31 O6 1.218(5) .
C31 N22 1.365(5) .
C31 N21 1.366(5) .
C32 N21 1.440(5) .
C32 N23 1.456(6) .
C32 C33 1.529(6) .
C32 H32 0.9900 .
C33 N22 1.443(5) .
C33 N24 1.445(6) .
C33 H33 0.9900 .
C34 O12 1.202(6) .
C34 N23 1.374(6) .
C34 N24 1.386(6) .
C35 N22 1.446(5) .
C35 N1 1.458(5) .
C35 H35A 0.9800 .
C35 H35B 0.9800 .
C36 N24 1.445(5) .
C36 N3 1.456(5) .
C36 H36A 0.9800 .
C36 H36B 0.9800 .
C37 H37A 0.9700 .
C37 H37B 0.9700 .
C37 H37C 0.9700 .
C38 H38A 0.9700 .
C38 H38B 0.9700 .
C38 H38C 0.9700 .
C39 H39A 0.9700 .
C39 H39B 0.9700 .
C39 H39C 0.9700 .
C40 H40A 0.9700 .
C40 H40B 0.9700 .
C40 H40C 0.9700 .

loop_
_platon_squeeze_void_nr
_platon_squeeze_void_average_x
_platon_squeeze_void_average_y
_platon_squeeze_void_average_z
_platon_squeeze_void_volume
_platon_squeeze_void_count_electrons
_platon_squeeze_void_content
1 0.172 0.531 0.430 216 81 ' '
2 0.457 0.007 1.038 25 11 ' '
3 0.542 0.507 0.962 25 11 ' '
4 0.827 0.031 0.570 216 81 ' '
